data_2219272
loop_
_publ_author_name
'Chitanda, Jackson M.'
'Quail, J. Wilson'
'Foley, Stephen R.'

_publ_section_title
;
 <i>N</i>-(2,6-Diisopropylphenyl)formamide
;
_journal_coeditor_code BV2100
_journal_issue 9
_journal_name_full 'Acta Crystallographica Section E'
_journal_page_first o1728
_journal_paper_doi 10.1107/S1600536808024811
_journal_volume 64
_journal_year 2008
_chemical_formula_iupac 'C13 H19 N O'
_chemical_formula_moiety 'C13 H19 N O'
_chemical_formula_sum 'C13 H19 N O'
_chemical_formula_weight 205.29
_chemical_name_systematic
;
N-(2,6-Diisopropylphenyl)formamide
;
_space_group_IT_number 14
_symmetry_cell_setting monoclinic
_symmetry_space_group_name_Hall '-P 2ybc'
_symmetry_space_group_name_H-M 'P 1 21/c 1'
_atom_sites_solution_hydrogens geom
_atom_sites_solution_primary direct
_atom_sites_solution_secondary difmap
_audit_creation_method SHELXL-97
_cell_angle_alpha 90.00
_cell_angle_beta 105.381(10)
_cell_angle_gamma 90.00
_cell_formula_units_Z 4
_cell_length_a 8.9581(15)
_cell_length_b 8.7684(15)
_cell_length_c 15.840(6)
_cell_measurement_reflns_used 5165
_cell_measurement_temperature 173(2)
_cell_measurement_theta_max 27.485
_cell_measurement_theta_min 0.998
_cell_volume 1199.6(5)
_computing_cell_refinement 'SCALEPACK (Otwinowski & Minor, 1997)'
_computing_data_collection 'COLLECT (Nonius, 1998)'
_computing_data_reduction 'DENZO and SCALEPACK (Otwinowski & Minor, 1997)'
_computing_molecular_graphics 'ORTEP-3 for Windows (Farrugia, 1997)'
_computing_publication_material 'SHELXL97 (Sheldrick, 2008)'
_computing_structure_refinement 'SHELXL97 (Sheldrick, 2008)'
_computing_structure_solution 'SIR97 (Altomare <i>et al.</i>,  1999)'
_diffrn_ambient_temperature 173(2)
_diffrn_detector_area_resol_mean 9
_diffrn_measured_fraction_theta_full 0.999
_diffrn_measured_fraction_theta_max 0.999
_diffrn_measurement_device 'Nonius KappaCCD'
_diffrn_measurement_method '\f scans and \w scans with \k offsets'
_diffrn_radiation_monochromator 'horizonally mounted graphite crystal'
_diffrn_radiation_source 'fine-focus sealed tube'
_diffrn_radiation_type MoK\a
_diffrn_radiation_wavelength 0.71073
_diffrn_reflns_av_R_equivalents 0.0703
_diffrn_reflns_av_sigmaI/netI 0.0596
_diffrn_reflns_limit_h_max 11
_diffrn_reflns_limit_h_min -11
_diffrn_reflns_limit_k_max 10
_diffrn_reflns_limit_k_min -10
_diffrn_reflns_limit_l_max 19
_diffrn_reflns_limit_l_min -17
_diffrn_reflns_number 7758
_diffrn_reflns_theta_full 26.02
_diffrn_reflns_theta_max 26.02
_diffrn_reflns_theta_min 2.36
_diffrn_standards_decay_% 0
_diffrn_standards_interval_count 0
_diffrn_standards_interval_time 0
_diffrn_standards_number 0
_exptl_absorpt_coefficient_mu 0.071
_exptl_absorpt_correction_type none
_exptl_crystal_colour colourless
_exptl_crystal_density_diffrn 1.137
_exptl_crystal_density_method 'not measured'
_exptl_crystal_description rod
_exptl_crystal_F_000 448
_exptl_crystal_size_max 0.25
_exptl_crystal_size_mid 0.05
_exptl_crystal_size_min 0.05
_refine_diff_density_max 0.155
_refine_diff_density_min -0.202
_refine_ls_extinction_method none
_refine_ls_goodness_of_fit_ref 1.046
_refine_ls_hydrogen_treatment constr
_refine_ls_matrix_type full
_refine_ls_number_parameters 140
_refine_ls_number_reflns 2365
_refine_ls_number_restraints 0
_refine_ls_restrained_S_all 1.046
_refine_ls_R_factor_all 0.0957
_refine_ls_R_factor_gt 0.0542
_refine_ls_shift/su_max 0.000
_refine_ls_shift/su_mean 0.000
_refine_ls_structure_factor_coef Fsqd
_refine_ls_weighting_details 'calc w=1/[\s^2^(Fo^2^)+(0.0512P)^2^+0.2338P] where P=(Fo^2^+2Fc^2^)/3'
_refine_ls_weighting_scheme calc
_refine_ls_wR_factor_gt 0.1119
_refine_ls_wR_factor_ref 0.1281
_reflns_number_gt 1556
_reflns_number_total 2365
_reflns_threshold_expression I>2\s(I)
_cod_data_source_file bv2100.cif
_cod_data_source_block I
_cod_original_sg_symbol_H-M 'P 21/c'
_cod_database_code 2219272
_cod_database_fobs_code 2219272

loop_
_symmetry_equiv_pos_as_xyz
'x, y, z'
'-x, y+1/2, -z+1/2'
'-x, -y, -z'
'x, -y-1/2, z-1/2'

loop_
_atom_site_type_symbol
_atom_site_label
_atom_site_fract_x
_atom_site_fract_y
_atom_site_fract_z
_atom_site_U_iso_or_equiv
_atom_site_adp_type
_atom_site_calc_flag
_atom_site_refinement_flags
_atom_site_occupancy
N N1 0.51988(18) 0.05926(16) 0.22728(10) 0.0277(4) Uani d . 1
H H1 0.5445 -0.0380 0.2282 0.033 Uiso calc R 1
O O1 0.40304(16) 0.24069(14) 0.29095(9) 0.0385(4) Uani d . 1
C C1 0.5662(2) 0.15772(18) 0.16592(12) 0.0253(4) Uani d . 1
C C2 0.7219(2) 0.20161(19) 0.18370(13) 0.0276(5) Uani d . 1
C C3 0.7655(2) 0.2939(2) 0.12239(14) 0.0311(5) Uani d . 1
H H3 0.8701 0.3260 0.1329 0.037 Uiso calc R 1
C C4 0.6582(2) 0.3389(2) 0.04654(14) 0.0326(5) Uani d . 1
H H4 0.6898 0.4012 0.0053 0.039 Uiso calc R 1
C C5 0.5059(2) 0.2940(2) 0.03028(13) 0.0319(5) Uani d . 1
H H5 0.4337 0.3255 -0.0223 0.038 Uiso calc R 1
C C6 0.4557(2) 0.20300(19) 0.08966(12) 0.0267(4) Uani d . 1
C C7 0.2869(2) 0.1551(2) 0.06884(13) 0.0327(5) Uani d . 1
H H7 0.2744 0.0866 0.1170 0.039 Uiso calc R 1
C C8 0.2398(3) 0.0654(3) -0.01662(16) 0.0514(7) Uani d . 1
H H8A 0.1320 0.0322 -0.0273 0.062 Uiso calc R 1
H H8B 0.3069 -0.0241 -0.0125 0.062 Uiso calc R 1
H H8C 0.2504 0.1304 -0.0650 0.062 Uiso calc R 1
C C9 0.1804(2) 0.2920(2) 0.06525(17) 0.0460(6) Uani d . 1
H H9A 0.0736 0.2566 0.0564 0.055 Uiso calc R 1
H H9B 0.1867 0.3587 0.0167 0.055 Uiso calc R 1
H H9C 0.2125 0.3487 0.1204 0.055 Uiso calc R 1
C C10 0.8387(2) 0.1508(2) 0.26749(14) 0.0349(5) Uani d . 1
H H10 0.8116 0.0441 0.2800 0.042 Uiso calc R 1
C C11 1.0061(2) 0.1496(3) 0.26122(17) 0.0505(6) Uani d . 1
H H11A 1.0727 0.1026 0.3140 0.061 Uiso calc R 1
H H11B 1.0404 0.2545 0.2560 0.061 Uiso calc R 1
H H11C 1.0125 0.0909 0.2097 0.061 Uiso calc R 1
C C12 0.8260(3) 0.2501(3) 0.34482(15) 0.0468(6) Uani d . 1
H H12A 0.8939 0.2092 0.3991 0.056 Uiso calc R 1
H H12B 0.7187 0.2499 0.3488 0.056 Uiso calc R 1
H H12C 0.8573 0.3548 0.3360 0.056 Uiso calc R 1
C C13 0.4417(2) 0.1082(2) 0.28273(13) 0.0309(5) Uani d . 1
H H13 0.4131 0.0339 0.3192 0.037 Uiso calc R 1

loop_
_atom_site_aniso_label
_atom_site_aniso_U_11
_atom_site_aniso_U_22
_atom_site_aniso_U_33
_atom_site_aniso_U_12
_atom_site_aniso_U_13
_atom_site_aniso_U_23
N1 0.0361(9) 0.0177(7) 0.0303(10) -0.0005(6) 0.0103(8) 0.0028(6)
O1 0.0492(9) 0.0278(7) 0.0443(9) -0.0025(6) 0.0228(7) -0.0035(6)
C1 0.0337(11) 0.0167(8) 0.0276(11) -0.0004(7) 0.0120(9) 0.0001(7)
C2 0.0339(11) 0.0187(9) 0.0328(12) 0.0019(8) 0.0134(9) -0.0012(7)
C3 0.0331(11) 0.0229(9) 0.0415(13) -0.0020(8) 0.0171(10) -0.0035(8)
C4 0.0464(13) 0.0236(9) 0.0354(12) 0.0022(9) 0.0240(10) 0.0038(8)
C5 0.0410(12) 0.0272(10) 0.0284(11) 0.0044(8) 0.0109(9) 0.0027(8)
C6 0.0348(11) 0.0205(9) 0.0270(11) 0.0014(8) 0.0120(9) -0.0018(7)
C7 0.0339(12) 0.0314(10) 0.0312(12) -0.0015(8) 0.0058(9) 0.0026(8)
C8 0.0455(14) 0.0435(13) 0.0606(17) -0.0008(10) 0.0062(12) -0.0204(11)
C9 0.0364(13) 0.0465(13) 0.0544(16) 0.0002(10) 0.0106(11) -0.0147(11)
C10 0.0342(12) 0.0284(10) 0.0394(13) 0.0004(8) 0.0050(10) 0.0049(9)
C11 0.0374(13) 0.0464(13) 0.0636(17) 0.0068(10) 0.0065(12) 0.0032(11)
C12 0.0397(13) 0.0600(14) 0.0379(14) -0.0037(11) 0.0052(11) -0.0007(11)
C13 0.0361(11) 0.0271(10) 0.0305(11) -0.0062(8) 0.0106(9) 0.0022(8)

loop_
_atom_type_symbol
_atom_type_description
_atom_type_scat_dispersion_real
_atom_type_scat_dispersion_imag
_atom_type_scat_source
C C 0.0033 0.0016 'International Tables Vol C Tables 4.2.6.8 and 6.1.1.4'
H H 0.0000 0.0000 'International Tables Vol C Tables 4.2.6.8 and 6.1.1.4'
N N 0.0061 0.0033 'International Tables Vol C Tables 4.2.6.8 and 6.1.1.4'
O O 0.0106 0.0060 'International Tables Vol C Tables 4.2.6.8 and 6.1.1.4'

loop_
_geom_angle_atom_site_label_1
_geom_angle_atom_site_label_2
_geom_angle_atom_site_label_3
_geom_angle
C13 N1 C1 123.23(15)
C13 N1 H1 118.4
C1 N1 H1 118.4
C6 C1 C2 122.22(17)
C6 C1 N1 119.19(16)
C2 C1 N1 118.57(17)
C3 C2 C1 117.78(18)
C3 C2 C10 121.42(17)
C1 C2 C10 120.80(16)
C4 C3 C2 120.77(18)
C4 C3 H3 119.6
C2 C3 H3 119.6
C5 C4 C3 120.46(18)
C5 C4 H4 119.8
C3 C4 H4 119.8
C4 C5 C6 121.17(19)
C4 C5 H5 119.4
C6 C5 H5 119.4
C5 C6 C1 117.59(18)
C5 C6 C7 119.45(17)
C1 C6 C7 122.95(16)
C6 C7 C9 111.57(15)
C6 C7 C8 111.09(17)
C9 C7 C8 110.50(18)
C6 C7 H7 107.8
C9 C7 H7 107.8
C8 C7 H7 107.8
C7 C8 H8A 109.5
C7 C8 H8B 109.5
H8A C8 H8B 109.5
C7 C8 H8C 109.5
H8A C8 H8C 109.5
H8B C8 H8C 109.5
C7 C9 H9A 109.5
C7 C9 H9B 109.5
H9A C9 H9B 109.5
C7 C9 H9C 109.5
H9A C9 H9C 109.5
H9B C9 H9C 109.5
C2 C10 C11 113.87(18)
C2 C10 C12 110.56(16)
C11 C10 C12 109.77(18)
C2 C10 H10 107.5
C11 C10 H10 107.5
C12 C10 H10 107.5
C10 C11 H11A 109.5
C10 C11 H11B 109.5
H11A C11 H11B 109.5
C10 C11 H11C 109.5
H11A C11 H11C 109.5
H11B C11 H11C 109.5
C10 C12 H12A 109.5
C10 C12 H12B 109.5
H12A C12 H12B 109.5
C10 C12 H12C 109.5
H12A C12 H12C 109.5
H12B C12 H12C 109.5
O1 C13 N1 125.92(17)
O1 C13 H13 117.0
N1 C13 H13 117.0

loop_
_geom_bond_atom_site_label_1
_geom_bond_atom_site_label_2
_geom_bond_distance
N1 C13 1.331(2)
N1 C1 1.441(2)
N1 H1 0.8800
O1 C13 1.229(2)
C1 C6 1.401(3)
C1 C2 1.402(3)
C2 C3 1.397(3)
C2 C10 1.522(3)
C3 C4 1.382(3)
C3 H3 0.9500
C4 C5 1.377(3)
C4 H4 0.9500
C5 C6 1.396(3)
C5 H5 0.9500
C6 C7 1.520(3)
C7 C9 1.525(3)
C7 C8 1.525(3)
C7 H7 1.0000
C8 H8A 0.9800
C8 H8B 0.9800
C8 H8C 0.9800
C9 H9A 0.9800
C9 H9B 0.9800
C9 H9C 0.9800
C10 C11 1.529(3)
C10 C12 1.532(3)
C10 H10 1.0000
C11 H11A 0.9800
C11 H11B 0.9800
C11 H11C 0.9800
C12 H12A 0.9800
C12 H12B 0.9800
C12 H12C 0.9800
C13 H13 0.9500

loop_
_geom_hbond_atom_site_label_D
_geom_hbond_atom_site_label_H
_geom_hbond_atom_site_label_A
_geom_hbond_site_symmetry_A
_geom_hbond_distance_DH
_geom_hbond_distance_HA
_geom_hbond_distance_DA
_geom_hbond_angle_DHA
N1 H1 O1 2_645 0.88 2.04 2.910(2) 170.8

loop_
_geom_torsion_atom_site_label_1
_geom_torsion_atom_site_label_2
_geom_torsion_atom_site_label_3
_geom_torsion_atom_site_label_4
_geom_torsion
C13 N1 C1 C6 -77.0(2)
C13 N1 C1 C2 104.7(2)
C6 C1 C2 C3 0.1(3)
N1 C1 C2 C3 178.38(15)
C6 C1 C2 C10 179.73(16)
N1 C1 C2 C10 -2.0(2)
C1 C2 C3 C4 -0.5(3)
C10 C2 C3 C4 179.90(17)
C2 C3 C4 C5 0.3(3)
C3 C4 C5 C6 0.3(3)
C4 C5 C6 C1 -0.7(3)
C4 C5 C6 C7 -179.57(17)
C2 C1 C6 C5 0.4(3)
N1 C1 C6 C5 -177.80(15)
C2 C1 C6 C7 179.32(16)
N1 C1 C6 C7 1.1(3)
C5 C6 C7 C9 -64.7(2)
C1 C6 C7 C9 116.4(2)
C5 C6 C7 C8 59.1(2)
C1 C6 C7 C8 -119.8(2)
C3 C2 C10 C11 -24.2(3)
C1 C2 C10 C11 156.20(17)
C3 C2 C10 C12 99.9(2)
C1 C2 C10 C12 -79.7(2)
C1 N1 C13 O1 -2.2(3)

loop_
_cod_related_entry_id
_cod_related_entry_database
_cod_related_entry_code
1 ChemSpider 21169780
